data_7233012
loop_
_publ_author_name
'Constantinides, Christos P.'
'Lawson, Daniel B.'
'Berezin, Andrey A.'
'Zissimou, Georgia A.'
'Manoli, Maria'
'Leitus, Gregory M.'
'Koutentis, Panayiotis A.'

_publ_section_title
;
 Ferromagnetic interactions in a 1D Heisenberg linear chain of
 1-phenyl-3,7-bis(trifluoromethyl)-1,4-dihydro-1,2,4-benzotriazin-4-yls
;
_journal_issue 31
_journal_name_full CrystEngComm
_journal_page_first 4599
_journal_paper_doi 10.1039/C9CE00739C
_journal_volume 21
_journal_year 2019
_chemical_formula_moiety 'C15 H8 F6 N3'
_chemical_formula_sum 'C15 H8 F6 N3'
_chemical_formula_weight 344.24
_chemical_name_systematic 1-Phenyl-3,7-bis(trifluoromethyl)-1,4-dihydro-1,2,4-benzotriazin-4-yl
_space_group_crystal_system triclinic
_space_group_IT_number 2
_space_group_name_Hall '-P 1'
_space_group_name_H-M_alt 'P -1'
_symmetry_space_group_name_Hall '-P 1'
_symmetry_space_group_name_H-M 'P -1'
_atom_sites_solution_hydrogens geom
_audit_creation_method SHELXL-2014/7
_audit_update_record
;
2019-06-23 deposited with the CCDC.    2019-07-04 downloaded from the CCDC.
;
_cell_angle_alpha 85.77(3)
_cell_angle_beta 88.56(3)
_cell_angle_gamma 80.94(3)
_cell_formula_units_Z 2
_cell_length_a 4.8756(10)
_cell_length_b 9.889(2)
_cell_length_c 14.245(3)
_cell_measurement_reflns_used 1484
_cell_measurement_temperature 100(2)
_cell_measurement_theta_max 72.2650
_cell_measurement_theta_min 7.4640
_cell_volume 676.3(2)
_computing_structure_refinement 'SHELXL-2014/7 (Sheldrick, 2014)'
_computing_structure_solution 'ShelXT (Sheldrick, 2015)'
_diffrn_ambient_temperature 100(2)
_diffrn_measured_fraction_theta_full 0.989
_diffrn_measured_fraction_theta_max 0.989
_diffrn_measurement_device_type 'SuperNova, Dual, Cu at zero, Atlas'
_diffrn_measurement_method '\w scans'
_diffrn_radiation_type CuK\a
_diffrn_radiation_wavelength 1.54184
_diffrn_reflns_av_R_equivalents 0.0603
_diffrn_reflns_av_unetI/netI 0.0666
_diffrn_reflns_Laue_measured_fraction_full 0.989
_diffrn_reflns_Laue_measured_fraction_max 0.989
_diffrn_reflns_limit_h_max 5
_diffrn_reflns_limit_h_min -5
_diffrn_reflns_limit_k_max 11
_diffrn_reflns_limit_k_min -10
_diffrn_reflns_limit_l_max 15
_diffrn_reflns_limit_l_min -16
_diffrn_reflns_number 3974
_diffrn_reflns_point_group_measured_fraction_full 0.989
_diffrn_reflns_point_group_measured_fraction_max 0.989
_diffrn_reflns_theta_full 26.000
_diffrn_reflns_theta_max 67.320
_diffrn_reflns_theta_min 3.111
_exptl_absorpt_coefficient_mu 1.437
_exptl_absorpt_correction_T_max 1.0000
_exptl_absorpt_correction_T_min 0.879
_exptl_absorpt_correction_type empirical
_exptl_absorpt_process_details 'Empirical absorption correction (CrysAlis RED, Oxford Diffraction)'
_exptl_crystal_colour 'dark brown'
_exptl_crystal_density_diffrn 1.690
_exptl_crystal_description rods
_exptl_crystal_F_000 346
_exptl_crystal_preparation 'Magnetic properties'
_exptl_crystal_recrystallization_method 'Re-crystallisation from solvent: Cyclohexane'
_exptl_crystal_size_max 0.120
_exptl_crystal_size_mid 0.030
_exptl_crystal_size_min 0.020
_refine_diff_density_max 0.805
_refine_diff_density_min -0.557
_refine_diff_density_rms 0.139
_refine_ls_extinction_method none
_refine_ls_goodness_of_fit_ref 1.098
_refine_ls_hydrogen_treatment constr
_refine_ls_matrix_type full
_refine_ls_number_parameters 254
_refine_ls_number_reflns 2395
_refine_ls_number_restraints 0
_refine_ls_restrained_S_all 1.098
_refine_ls_R_factor_all 0.1545
_refine_ls_R_factor_gt 0.1359
_refine_ls_shift/su_max 0.000
_refine_ls_shift/su_mean 0.000
_refine_ls_structure_factor_coef Fsqd
_refine_ls_weighting_details 'w=1/[\s^2^(Fo^2^)+(0.1144P)^2^+13.6661P] where P=(Fo^2^+2Fc^2^)/3'
_refine_ls_weighting_scheme calc
_refine_ls_wR_factor_gt 0.4010
_refine_ls_wR_factor_ref 0.4092
_reflns_Friedel_coverage 0.000
_reflns_number_gt 1782
_reflns_number_total 2395
_reflns_threshold_expression 'I > 2\s(I)'
_cod_data_source_file c9ce00739c2.cif
_cod_data_source_block c5583
_cod_depositor_comments 'Adding full bibliography for 7233012.cif.'
_cod_database_code 7233012
_shelx_shelxl_version_number 2014/7
_shelx_space_group_comment
;
The symmetry employed for this shelxl refinement is uniquely defined
by the following loop, which should always be used as a source of
symmetry information in preference to the above space-group names.
They are only intended as comments.
;
_shelx_estimated_absorpt_t_min 0.846
_shelx_estimated_absorpt_t_max 0.972

loop_
_space_group_symop_operation_xyz
'x, y, z'
'-x, -y, -z'

loop_
_atom_site_label
_atom_site_type_symbol
_atom_site_fract_x
_atom_site_fract_y
_atom_site_fract_z
_atom_site_U_iso_or_equiv
_atom_site_adp_type
_atom_site_occupancy
_atom_site_site_symmetry_order
_atom_site_calc_flag
_atom_site_refinement_flags_posn
_atom_site_refinement_flags_adp
_atom_site_refinement_flags_occupancy
_atom_site_disorder_assembly
_atom_site_disorder_group
F1 F -0.1029(12) 0.0092(6) 0.1065(4) 0.0392(15) Uani 1 1 d . . . . .
F2 F 0.2789(14) -0.1137(6) 0.1495(5) 0.0519(18) Uani 1 1 d . . . . .
F3 F -0.0037(15) -0.0217(7) 0.2527(4) 0.0500(18) Uani 1 1 d . . . . .
F4 F 1.1635(14) 0.5916(6) 0.2581(4) 0.0454(16) Uani 1 1 d . . . . .
F5 F 0.7967(12) 0.7160(6) 0.2018(5) 0.0453(17) Uani 1 1 d . . . . .
F6 F 1.0949(13) 0.6114(6) 0.1103(4) 0.0400(15) Uani 1 1 d . . . . .
N1 N 0.6344(17) 0.3232(8) 0.3021(6) 0.0301(18) Uani 1 1 d . . . . .
N2 N 0.7920(17) 0.4267(8) 0.2903(6) 0.0309(18) Uani 1 1 d . . . . .
N3 N 0.7090(17) 0.4466(8) 0.1239(6) 0.0308(18) Uani 1 1 d . . . . .
C1 C 0.8087(19) 0.4787(10) 0.2023(7) 0.029(2) Uani 1 1 d . . . . .
C2 C 0.553(2) 0.3388(10) 0.1365(7) 0.030(2) Uani 1 1 d . . . . .
C3 C 0.5150(19) 0.2748(9) 0.2260(6) 0.026(2) Uani 1 1 d . . . . .
C4 C 0.3617(19) 0.1674(10) 0.2371(7) 0.030(2) Uani 1 1 d . . . . .
H4 H 0.3332 0.1244 0.2977 0.036 Uiso 1 1 calc R U . . .
C5 C 0.251(2) 0.1244(9) 0.1575(7) 0.031(2) Uani 1 1 d . . . . .
C6 C 0.282(2) 0.1890(11) 0.0696(8) 0.039(2) Uani 1 1 d . . . . .
H6 H 0.2006 0.1591 0.0164 0.046 Uiso 1 1 calc R U . . .
C7 C 0.431(2) 0.2967(11) 0.0586(7) 0.036(2) Uani 1 1 d . . . . .
H7 H 0.4497 0.3420 -0.0018 0.044 Uiso 1 1 calc R U . . .
C8 C 0.106(2) -0.0001(9) 0.1680(7) 0.030(2) Uani 1 1 d . . . . .
C9 C 0.968(2) 0.5993(10) 0.1923(7) 0.030(2) Uani 1 1 d . . . . .
C10 C 0.588(2) 0.2782(10) 0.3983(7) 0.029(2) Uani 1 1 d . . . . .
C13 C 0.504(2) 0.2051(12) 0.5855(7) 0.039(2) Uani 1 1 d . . . . .
H13 H 0.4756 0.1811 0.6504 0.046 Uiso 1 1 calc R U . A 1
C11 C 0.475(4) 0.375(2) 0.4564(13) 0.033(4) Uani 0.5 1 d . . P B 1
H11 H 0.4245 0.4677 0.4339 0.039 Uiso 0.5 1 calc R U P B 1
C12 C 0.436(5) 0.333(2) 0.5500(14) 0.039(5) Uani 0.5 1 d . . P B 1
H12 H 0.3553 0.3998 0.5911 0.047 Uiso 0.5 1 calc R U P B 1
C14 C 0.625(5) 0.102(2) 0.5217(14) 0.039(5) Uani 0.5 1 d . . P B 1
H14 H 0.6742 0.0086 0.5439 0.047 Uiso 0.5 1 calc R U P B 1
C15 C 0.667(4) 0.143(2) 0.4295(13) 0.032(4) Uani 0.5 1 d . . P B 1
H15 H 0.7495 0.0784 0.3870 0.039 Uiso 0.5 1 calc R U P B 1
C11A C 0.325(4) 0.308(2) 0.4395(14) 0.031(4) Uani 0.5 1 d . . P B 2
H11A H 0.1741 0.3536 0.4025 0.037 Uiso 0.5 1 calc R U P B 2
C12A C 0.281(4) 0.271(2) 0.5347(15) 0.036(5) Uani 0.5 1 d . . P B 2
H12A H 0.1023 0.2917 0.5632 0.044 Uiso 0.5 1 calc R U P B 2
C14A C 0.759(4) 0.188(2) 0.5504(14) 0.040(5) Uani 0.5 1 d . . P B 2
H14A H 0.9099 0.1517 0.5903 0.048 Uiso 0.5 1 calc R U P B 2
C15A C 0.810(5) 0.221(3) 0.4561(17) 0.049(6) Uani 0.5 1 d . . P B 2
H15A H 0.9933 0.2048 0.4310 0.059 Uiso 0.5 1 calc R U P B 2

loop_
_atom_site_aniso_label
_atom_site_aniso_U_11
_atom_site_aniso_U_22
_atom_site_aniso_U_33
_atom_site_aniso_U_23
_atom_site_aniso_U_13
_atom_site_aniso_U_12
F1 0.043(3) 0.039(3) 0.042(3) -0.007(3) -0.011(3) -0.020(3)
F2 0.045(4) 0.029(3) 0.085(5) -0.021(3) -0.003(3) -0.007(3)
F3 0.070(5) 0.057(4) 0.035(3) -0.012(3) 0.001(3) -0.039(4)
F4 0.054(4) 0.045(4) 0.043(3) -0.002(3) -0.018(3) -0.026(3)
F5 0.036(3) 0.022(3) 0.081(5) -0.012(3) 0.011(3) -0.008(2)
F6 0.047(4) 0.034(3) 0.044(3) -0.012(3) 0.011(3) -0.022(3)
N1 0.036(4) 0.026(4) 0.031(4) -0.007(3) -0.003(3) -0.012(3)
N2 0.035(4) 0.026(4) 0.036(4) -0.008(3) 0.000(3) -0.016(3)
N3 0.032(4) 0.027(4) 0.037(4) -0.006(3) -0.002(3) -0.012(3)
C1 0.027(5) 0.026(5) 0.037(5) -0.006(4) 0.003(4) -0.012(4)
C2 0.030(5) 0.028(5) 0.033(5) -0.009(4) -0.002(4) -0.007(4)
C3 0.025(4) 0.025(4) 0.030(5) -0.013(4) -0.006(4) -0.002(4)
C4 0.028(5) 0.028(5) 0.034(5) -0.008(4) -0.004(4) -0.002(4)
C5 0.027(5) 0.025(5) 0.043(6) -0.014(4) -0.004(4) -0.006(4)
C6 0.051(6) 0.031(5) 0.037(6) -0.008(4) -0.005(5) -0.013(5)
C7 0.045(6) 0.041(6) 0.027(5) -0.007(4) -0.006(4) -0.015(5)
C8 0.036(5) 0.021(4) 0.037(5) -0.011(4) -0.010(4) -0.011(4)
C9 0.031(5) 0.028(5) 0.035(5) -0.007(4) 0.000(4) -0.014(4)
C10 0.034(5) 0.028(5) 0.030(5) -0.010(4) 0.000(4) -0.013(4)
C13 0.042(6) 0.050(7) 0.028(5) -0.008(5) 0.000(4) -0.016(5)
C11 0.041(11) 0.032(10) 0.026(10) -0.014(8) 0.004(8) -0.001(9)
C12 0.053(13) 0.042(12) 0.029(10) -0.012(9) 0.008(9) -0.028(11)
C14 0.057(14) 0.030(10) 0.031(10) -0.013(8) -0.001(9) -0.005(10)
C15 0.035(10) 0.038(11) 0.029(10) -0.018(8) -0.001(8) -0.014(9)
C11A 0.028(10) 0.035(10) 0.033(10) -0.020(8) -0.005(8) -0.005(8)
C12A 0.033(11) 0.036(11) 0.042(12) -0.006(9) 0.009(9) -0.011(9)
C14A 0.034(11) 0.059(14) 0.027(10) -0.004(9) -0.008(8) -0.008(10)
C15A 0.040(13) 0.061(15) 0.042(13) -0.009(11) 0.005(10) 0.004(11)

loop_
_atom_type_symbol
_atom_type_description
_atom_type_scat_dispersion_real
_atom_type_scat_dispersion_imag
_atom_type_scat_source
C C 0.0181 0.0091 'International Tables Vol C Tables 4.2.6.8 and 6.1.1.4'
H H 0.0000 0.0000 'International Tables Vol C Tables 4.2.6.8 and 6.1.1.4'
N N 0.0311 0.0180 'International Tables Vol C Tables 4.2.6.8 and 6.1.1.4'
F F 0.0727 0.0534 'International Tables Vol C Tables 4.2.6.8 and 6.1.1.4'

loop_
_geom_angle_atom_site_label_1
_geom_angle_atom_site_label_2
_geom_angle_atom_site_label_3
_geom_angle
N2 N1 C3 121.6(8)
N2 N1 C10 114.4(7)
C3 N1 C10 123.8(8)
C1 N2 N1 114.4(8)
C1 N3 C2 113.4(8)
N3 C1 N2 131.7(9)
N3 C1 C9 115.1(8)
N2 C1 C9 113.2(8)
C7 C2 C3 119.8(9)
C7 C2 N3 119.0(9)
C3 C2 N3 121.1(8)
C4 C3 N1 121.9(9)
C4 C3 C2 120.3(8)
N1 C3 C2 117.7(8)
C3 C4 C5 118.4(9)
C3 C4 H4 120.8
C5 C4 H4 120.8
C6 C5 C4 121.5(9)
C6 C5 C8 119.9(9)
C4 C5 C8 118.5(9)
C7 C6 C5 120.2(10)
C7 C6 H6 119.9
C5 C6 H6 119.9
C6 C7 C2 119.7(10)
C6 C7 H7 120.2
C2 C7 H7 120.2
F3 C8 F2 107.5(8)
F3 C8 F1 106.3(8)
F2 C8 F1 105.5(7)
F3 C8 C5 114.1(8)
F2 C8 C5 111.3(8)
F1 C8 C5 111.7(8)
F6 C9 F5 107.1(8)
F6 C9 F4 106.6(8)
F5 C9 F4 106.6(8)
F6 C9 C1 113.4(8)
F5 C9 C1 110.2(8)
F4 C9 C1 112.6(8)
C11 C10 C15 122.3(14)
C11A C10 C15A 118.2(15)
C11 C10 N1 117.3(12)
C15 C10 N1 120.4(11)
C11A C10 N1 120.3(12)
C15A C10 N1 120.9(13)
C14A C13 C12A 122.4(15)
C12 C13 C14 117.7(14)
C12 C13 H13 121.1
C14 C13 H13 121.1
C10 C11 C12 117.7(18)
C10 C11 H11 121.2
C12 C11 H11 121.2
C13 C12 C11 124.0(18)
C13 C12 H12 118.0
C11 C12 H12 118.0
C15 C14 C13 118.5(18)
C15 C14 H14 120.7
C13 C14 H14 120.7
C14 C15 C10 119.8(17)
C14 C15 H15 120.1
C10 C15 H15 120.1
C10 C11A C12A 120.8(18)
C10 C11A H11A 119.6
C12A C11A H11A 119.6
C13 C12A C11A 117.7(17)
C13 C12A H12A 121.1
C11A C12A H12A 121.1
C13 C14A C15A 121.1(19)
C13 C14A H14A 119.5
C15A C14A H14A 119.5
C14A C15A C10 119(2)
C14A C15A H15A 120.4
C10 C15A H15A 120.4

loop_
_geom_bond_atom_site_label_1
_geom_bond_atom_site_label_2
_geom_bond_distance
F1 C8 1.349(11)
F2 C8 1.332(11)
F3 C8 1.324(12)
F4 C9 1.343(11)
F5 C9 1.328(11)
F6 C9 1.314(11)
N1 N2 1.372(11)
N1 C3 1.391(12)
N1 C10 1.433(12)
N2 C1 1.325(13)
N3 C1 1.308(13)
N3 C2 1.403(12)
C1 C9 1.519(12)
C2 C7 1.393(13)
C2 C3 1.402(14)
C3 C4 1.389(13)
C4 C5 1.391(13)
C4 H4 0.9500
C5 C6 1.379(15)
C5 C8 1.509(13)
C6 C7 1.377(15)
C6 H6 0.9500
C7 H7 0.9500
C10 C11 1.35(2)
C10 C15 1.37(2)
C10 C11A 1.39(2)
C10 C15A 1.40(3)
C13 C14A 1.32(2)
C13 C12 1.32(3)
C13 C12A 1.37(2)
C13 C14 1.46(2)
C13 H13 0.9500
C11 C12 1.38(3)
C11 H11 0.9500
C12 H12 0.9500
C14 C15 1.37(3)
C14 H14 0.9500
C15 H15 0.9500
C11A C12A 1.40(3)
C11A H11A 0.9500
C12A H12A 0.9500
C14A C15A 1.38(3)
C14A H14A 0.9500
C15A H15A 0.9500

loop_
_geom_torsion_atom_site_label_1
_geom_torsion_atom_site_label_2
_geom_torsion_atom_site_label_3
_geom_torsion_atom_site_label_4
_geom_torsion
C3 N1 N2 C1 2.7(13)
C10 N1 N2 C1 -172.8(8)
C2 N3 C1 N2 1.1(15)
C2 N3 C1 C9 -177.4(8)
N1 N2 C1 N3 -2.4(16)
N1 N2 C1 C9 176.2(8)
C1 N3 C2 C7 178.7(9)
C1 N3 C2 C3 -0.2(13)
N2 N1 C3 C4 178.1(8)
C10 N1 C3 C4 -6.8(14)
N2 N1 C3 C2 -2.2(13)
C10 N1 C3 C2 172.9(9)
C7 C2 C3 C4 1.6(14)
N3 C2 C3 C4 -179.4(8)
C7 C2 C3 N1 -178.1(9)
N3 C2 C3 N1 0.8(13)
N1 C3 C4 C5 -179.5(8)
C2 C3 C4 C5 0.8(13)
C3 C4 C5 C6 -2.4(14)
C3 C4 C5 C8 174.7(8)
C4 C5 C6 C7 1.6(16)
C8 C5 C6 C7 -175.5(9)
C5 C6 C7 C2 0.9(16)
C3 C2 C7 C6 -2.4(15)
N3 C2 C7 C6 178.6(10)
C6 C5 C8 F3 -155.7(9)
C4 C5 C8 F3 27.2(13)
C6 C5 C8 F2 82.4(12)
C4 C5 C8 F2 -94.7(10)
C6 C5 C8 F1 -35.2(13)
C4 C5 C8 F1 147.7(9)
N3 C1 C9 F6 -30.7(12)
N2 C1 C9 F6 150.5(9)
N3 C1 C9 F5 89.2(10)
N2 C1 C9 F5 -89.5(10)
N3 C1 C9 F4 -151.9(9)
N2 C1 C9 F4 29.3(12)
N2 N1 C10 C11 55.0(15)
C3 N1 C10 C11 -120.4(14)
N2 N1 C10 C15 -122.5(12)
C3 N1 C10 C15 62.1(15)
N2 N1 C10 C11A 109.3(13)
C3 N1 C10 C11A -66.1(14)
N2 N1 C10 C15A -61.9(17)
C3 N1 C10 C15A 122.7(16)
C15 C10 C11 C12 -1(3)
N1 C10 C11 C12 -178.4(15)
C14 C13 C12 C11 -1(3)
C10 C11 C12 C13 1(3)
C12 C13 C14 C15 1(3)
C13 C14 C15 C10 -2(3)
C11 C10 C15 C14 2(3)
N1 C10 C15 C14 178.9(16)
C15A C10 C11A C12A -5(3)
N1 C10 C11A C12A -176.4(15)
C14A C13 C12A C11A 7(3)
C10 C11A C12A C13 0(3)
C12A C13 C14A C15A -8(3)
C13 C14A C15A C10 2(4)
C11A C10 C15A C14A 4(3)
N1 C10 C15A C14A 175.4(17)
